data_7113118
loop_
_publ_author_name
'Morimoto, Masakazu'
'Kobatake, Seiya'
'Irie, Masahiro'

_publ_section_title
;
 Absolute asymmetric photocyclization in chiral diarylethene co-crystals
 with octafluoronaphthalene
;
_journal_coden_ASTM CHCOFS
_journal_issue 3
_journal_name_full
;
 Chemical Communications (Cambridge, United Kingdom)
;
_journal_page_first 335
_journal_page_last 337
_journal_paper_doi 10.1039/b713694c
_journal_year 2008
_chemical_formula_sum 'C55 H22 F22 S2'
_chemical_formula_weight 1164.85
_space_group_IT_number 5
_symmetry_cell_setting monoclinic
_symmetry_space_group_name_Hall 'C 2y'
_symmetry_space_group_name_H-M 'C 1 2 1'
_atom_sites_solution_hydrogens geom
_atom_sites_solution_primary direct
_atom_sites_solution_secondary difmap
_audit_creation_method SHELXL-97
_cell_angle_alpha 90.00
_cell_angle_beta 96.026(2)
_cell_angle_gamma 90.00
_cell_formula_units_Z 2
_cell_length_a 37.128(5)
_cell_length_b 8.4977(11)
_cell_length_c 7.3472(9)
_cell_measurement_reflns_used 4116
_cell_measurement_temperature 123(2)
_cell_measurement_theta_max 27.45
_cell_measurement_theta_min 2.21
_cell_volume 2305.3(5)
_computing_cell_refinement 'Bruker SMART'
_computing_data_collection 'Bruker SMART'
_computing_data_reduction 'Bruker SAINT'
_computing_molecular_graphics 'Bruker SHELXTL'
_computing_publication_material 'Bruker SHELXTL'
_computing_structure_refinement 'SHELXL-97 (Sheldrick, 1997)'
_computing_structure_solution 'SHELXS-97 (Sheldrick, 1990)'
_diffrn_ambient_temperature 123(2)
_diffrn_detector_area_resol_mean 8.366
_diffrn_measured_fraction_theta_full 0.977
_diffrn_measured_fraction_theta_max 0.977
_diffrn_measurement_device_type 'CCD area detector'
_diffrn_measurement_method 'omega scans'
_diffrn_radiation_monochromator graphite
_diffrn_radiation_source 'fine-focus sealed tube'
_diffrn_radiation_type MoK\a
_diffrn_radiation_wavelength 0.71073
_diffrn_reflns_av_R_equivalents 0.0489
_diffrn_reflns_av_sigmaI/netI 0.0448
_diffrn_reflns_limit_h_max 48
_diffrn_reflns_limit_h_min -47
_diffrn_reflns_limit_k_max 10
_diffrn_reflns_limit_k_min -11
_diffrn_reflns_limit_l_max 6
_diffrn_reflns_limit_l_min -9
_diffrn_reflns_number 7540
_diffrn_reflns_theta_full 27.49
_diffrn_reflns_theta_max 27.49
_diffrn_reflns_theta_min 1.10
_diffrn_standards_decay_% 1
_diffrn_standards_number 119
_exptl_absorpt_coefficient_mu 0.247
_exptl_absorpt_correction_type none
_exptl_crystal_colour colorless
_exptl_crystal_density_diffrn 1.678
_exptl_crystal_density_method 'not measured'
_exptl_crystal_description plate
_exptl_crystal_F_000 1164
_exptl_crystal_size_max 0.50
_exptl_crystal_size_mid 0.10
_exptl_crystal_size_min 0.10
_refine_diff_density_max 0.649
_refine_diff_density_min -0.298
_refine_diff_density_rms 0.081
_refine_ls_abs_structure_details 'Flack H D (1983), Acta Cryst. A39, 876-881'
_refine_ls_abs_structure_Flack -0.05(12)
_refine_ls_extinction_method none
_refine_ls_goodness_of_fit_ref 1.051
_refine_ls_hydrogen_treatment constr
_refine_ls_matrix_type full
_refine_ls_number_parameters 447
_refine_ls_number_reflns 4830
_refine_ls_number_restraints 1
_refine_ls_restrained_S_all 1.050
_refine_ls_R_factor_all 0.0553
_refine_ls_R_factor_gt 0.0528
_refine_ls_shift/su_max 0.001
_refine_ls_shift/su_mean 0.000
_refine_ls_structure_factor_coef Fsqd
_refine_ls_weighting_details 'calc w=1/[\s^2^(Fo^2^)+(0.0908P)^2^+1.1089P] where P=(Fo^2^+2Fc^2^)/3'
_refine_ls_weighting_scheme calc
_refine_ls_wR_factor_gt 0.1421
_refine_ls_wR_factor_ref 0.1448
_reflns_number_gt 4529
_reflns_number_total 4830
_reflns_threshold_expression >2sigma(I)
_cod_duplicate_entry 7102821
_cod_data_source_file b713694c.txt
_cod_data_source_block P-1aNpF
_cod_depositor_comments
;
The following automatic conversions were performed:

'_symmetry_cell_setting' value 'Monoclinic' changed to 'monoclinic'
according to
/usr/data/users/saulius/automatic-downloads/retrospective/RSC/lib/dictionaries/cif_core.dic
dictionary named 'cif_core.dic' version 2.4.2 from 2011-04-26.

Automatic conversion script
Id: cif_fix_values 2281 2013-09-26 08:29:07Z andrius 
;
_cod_original_cell_volume 2305.2(5)
_cod_original_sg_symbol_H-M C2
_cod_database_code 7113118

loop_
_symmetry_equiv_pos_as_xyz
'x, y, z'
'-x, y, -z'
'x+1/2, y+1/2, z'
'-x+1/2, y+1/2, -z'

loop_
_atom_site_label
_atom_site_type_symbol
_atom_site_fract_x
_atom_site_fract_y
_atom_site_fract_z
_atom_site_U_iso_or_equiv
_atom_site_adp_type
_atom_site_occupancy
_atom_site_symmetry_multiplicity
_atom_site_calc_flag
_atom_site_refinement_flags
_atom_site_disorder_assembly
_atom_site_disorder_group
C1A C 0.97932(14) 0.1860(9) 0.2133(7) 0.0190(11) Uani 0.50 1 d P A 1
C2A C 0.96597(18) 0.3297(9) 0.1594(10) 0.0211(12) Uani 0.50 1 d P A 1
C3A C 0.92671(13) 0.3312(6) 0.1376(9) 0.0217(10) Uani 0.50 1 d P A 1
H3A H 0.9130 0.4224 0.1010 0.026 Uiso 0.50 1 calc PR A 1
C4A C 0.91125(13) 0.1930(7) 0.1734(8) 0.0180(11) Uiso 0.50 1 d P A 1
C5A C 1.01770(13) 0.1307(8) 0.2605(8) 0.0306(12) Uani 0.50 1 d P A 1
H5A H 1.0323 0.2167 0.3187 0.046 Uiso 0.50 1 calc PR A 1
H5B H 1.0279 0.0981 0.1486 0.046 Uiso 0.50 1 calc PR A 1
H5C H 1.0180 0.0414 0.3450 0.046 Uiso 0.50 1 calc PR A 1
C6A C 0.98766(15) 0.4681(7) 0.1368(9) 0.0336(12) Uani 0.50 1 d P A 1
C7A C 0.97871(16) 0.6222(8) 0.2267(12) 0.0493(18) Uani 0.50 1 d P A 1
S1A S 0.94476(3) 0.0556(2) 0.23896(18) 0.0229(3) Uani 0.50 1 d P A 1
F1A F 0.9829(3) 0.6094(9) 0.4118(10) 0.145(4) Uani 0.50 1 d P . 1
F2A F 0.94723(15) 0.6674(7) 0.1932(15) 0.098(3) Uani 0.50 1 d P A 1
C1B C 0.97831(19) 0.2666(12) 0.1785(9) 0.0247(13) Uani 0.50 1 d P A 2
C2B C 0.96241(14) 0.3667(7) 0.0507(10) 0.0261(11) Uani 0.50 1 d P A 2
C3B C 0.92311(12) 0.3497(6) 0.0282(9) 0.0211(10) Uani 0.50 1 d P A 2
H3B H 0.9075 0.4131 -0.0520 0.025 Uiso 0.50 1 calc PR A 2
C4B C 0.91137(14) 0.2358(8) 0.1320(8) 0.0186(11) Uiso 0.50 1 d P A 2
C5B C 1.01747(14) 0.2508(10) 0.2522(8) 0.0357(14) Uani 0.50 1 d P A 2
H5D H 1.0193 0.2337 0.3848 0.054 Uiso 0.50 1 calc PR A 2
H5E H 1.0305 0.3472 0.2263 0.054 Uiso 0.50 1 calc PR A 2
H5F H 1.0282 0.1611 0.1936 0.054 Uiso 0.50 1 calc PR A 2
C6B C 0.98043(16) 0.4807(6) -0.0563(9) 0.0344(13) Uani 0.50 1 d P . 2
C7B C 0.96479(17) 0.6406(8) -0.0918(13) 0.056(2) Uani 0.50 1 d P . 2
S1B S 0.94692(3) 0.1481(2) 0.26611(19) 0.0300(3) Uani 0.50 1 d P A 2
F1B F 0.95234(17) 0.7022(7) 0.0531(12) 0.091(2) Uani 0.50 1 d P B 2
F2B F 0.93431(12) 0.6412(6) -0.2018(11) 0.094(2) Uani 0.50 1 d P C 2
C8 C 1.0066(3) 0.7381(13) 0.1689(15) 0.075(3) Uiso 0.50 1 d P . .
C9 C 0.87229(7) 0.1776(4) 0.1619(4) 0.0286(6) Uani 1 1 d . . .
C10 C 0.85030(8) 0.2980(4) 0.2127(4) 0.0344(7) Uani 1 1 d . A .
H10 H 0.8606 0.3985 0.2414 0.041 Uiso 1 1 calc R . .
C11 C 0.81331(7) 0.2749(3) 0.2225(4) 0.0272(5) Uani 1 1 d . . .
H11 H 0.7988 0.3600 0.2565 0.033 Uiso 1 1 calc R A .
C12 C 0.79765(6) 0.1317(3) 0.1839(3) 0.0240(5) Uani 1 1 d . A .
H12 H 0.7725 0.1174 0.1925 0.029 Uiso 1 1 calc R . .
C13 C 0.81898(7) 0.0044(3) 0.1311(3) 0.0235(5) Uani 1 1 d . . .
C14 C 0.80298(8) -0.1441(3) 0.0898(4) 0.0304(6) Uani 1 1 d . A .
H14 H 0.7779 -0.1592 0.1002 0.036 Uiso 1 1 calc R . .
C15 C 0.82332(10) -0.2663(4) 0.0351(4) 0.0396(7) Uani 1 1 d . . .
H15 H 0.8124 -0.3661 0.0094 0.048 Uiso 1 1 calc R A .
C16 C 0.86030(10) -0.2442(4) 0.0167(4) 0.0406(8) Uani 1 1 d . A .
H16 H 0.8742 -0.3290 -0.0233 0.049 Uiso 1 1 calc R . .
C17 C 0.87644(8) -0.1026(4) 0.0555(4) 0.0333(7) Uani 1 1 d . . .
H17 H 0.9014 -0.0902 0.0418 0.040 Uiso 1 1 calc R A .
C18 C 0.85667(7) 0.0274(3) 0.1162(3) 0.0242(5) Uani 1 1 d . A .
F3 F 1.01632(17) 0.8475(9) 0.2839(13) 0.120(3) Uani 0.50 1 d P A .
F4 F 0.9881(2) 0.8212(10) 0.0226(15) 0.139(4) Uani 0.50 1 d P . .
C19 C 0.86458(7) 0.1777(3) 0.6595(4) 0.0294(6) Uani 1 1 d . . .
C20 C 0.84281(8) 0.2920(3) 0.7186(4) 0.0335(6) Uani 1 1 d . . .
C21 C 0.80654(8) 0.2610(3) 0.7378(4) 0.0300(6) Uani 1 1 d . . .
C22 C 0.79276(6) 0.1164(3) 0.7000(3) 0.0247(5) Uani 1 1 d . . .
C23 C 0.81376(7) -0.0054(3) 0.6367(3) 0.0223(5) Uani 1 1 d . . .
C24 C 0.80039(7) -0.1579(3) 0.5904(3) 0.0261(5) Uani 1 1 d . . .
C25 C 0.82205(8) -0.2708(3) 0.5313(4) 0.0302(6) Uani 1 1 d . . .
C26 C 0.85868(8) -0.2405(3) 0.5163(3) 0.0266(5) Uani 1 1 d . . .
C27 C 0.87292(7) -0.0972(3) 0.5593(3) 0.0262(5) Uani 1 1 d . . .
C28 C 0.85112(7) 0.0253(3) 0.6179(3) 0.0221(5) Uani 1 1 d . . .
F5 F 0.89908(5) 0.2136(2) 0.6411(3) 0.0463(5) Uani 1 1 d . . .
F6 F 0.85587(6) 0.4360(2) 0.7593(3) 0.0531(6) Uani 1 1 d . . .
F7 F 0.78601(5) 0.3757(2) 0.7961(3) 0.0411(4) Uani 1 1 d . . .
F8 F 0.75789(4) 0.0901(2) 0.7258(2) 0.0349(4) Uani 1 1 d . . .
F9 F 0.76550(5) -0.1910(2) 0.6028(3) 0.0405(4) Uani 1 1 d . . .
F10 F 0.80888(5) -0.4140(2) 0.4871(3) 0.0456(5) Uani 1 1 d . . .
F11 F 0.87948(5) -0.3564(2) 0.4608(2) 0.0375(4) Uani 1 1 d . . .
F12 F 0.90813(4) -0.0738(2) 0.5465(3) 0.0384(4) Uani 1 1 d . . .

loop_
_atom_site_aniso_label
_atom_site_aniso_U_11
_atom_site_aniso_U_22
_atom_site_aniso_U_33
_atom_site_aniso_U_23
_atom_site_aniso_U_13
_atom_site_aniso_U_12
C1A 0.015(2) 0.021(3) 0.021(2) -0.002(2) 0.0015(17) -0.003(2)
C2A 0.025(3) 0.015(3) 0.023(3) -0.003(2) 0.005(2) 0.007(2)
C3A 0.017(2) 0.021(3) 0.028(3) -0.002(2) 0.001(2) 0.0009(19)
C5A 0.018(2) 0.040(4) 0.033(3) 0.009(2) 0.0033(19) 0.001(2)
C6A 0.020(2) 0.027(3) 0.055(4) -0.006(2) 0.009(2) 0.002(2)
C7A 0.028(3) 0.032(3) 0.090(5) -0.021(3) 0.013(3) 0.000(3)
S1A 0.0169(6) 0.0245(7) 0.0275(6) 0.0061(6) 0.0036(4) 0.0011(5)
F1A 0.271(12) 0.076(5) 0.091(5) -0.042(4) 0.034(6) 0.040(6)
F2A 0.045(3) 0.047(3) 0.205(8) -0.046(4) 0.025(4) 0.006(2)
C1B 0.021(3) 0.019(4) 0.034(3) -0.003(3) 0.006(3) -0.001(3)
C2B 0.020(3) 0.025(3) 0.033(3) -0.008(3) 0.004(2) 0.004(2)
C3B 0.013(2) 0.019(2) 0.031(3) -0.005(2) 0.001(2) 0.0044(17)
C5B 0.017(3) 0.059(5) 0.030(3) -0.002(3) 0.000(2) 0.004(3)
C6B 0.032(3) 0.012(2) 0.058(4) -0.005(2) 0.002(3) 0.006(2)
C7B 0.028(3) 0.029(3) 0.113(6) 0.007(4) 0.018(4) 0.014(3)
S1B 0.0189(6) 0.0460(10) 0.0250(6) 0.0066(7) 0.0025(5) 0.0011(7)
F1B 0.078(4) 0.043(3) 0.163(7) 0.002(4) 0.066(5) 0.022(3)
F2B 0.032(2) 0.063(3) 0.182(6) 0.068(4) -0.014(3) -0.001(2)
C9 0.0163(11) 0.0410(16) 0.0281(12) -0.0136(11) 0.0007(9) 0.0017(10)
C10 0.0264(13) 0.0366(16) 0.0417(16) -0.0229(13) 0.0102(11) -0.0060(12)
C11 0.0211(12) 0.0295(13) 0.0319(13) -0.0104(10) 0.0067(10) 0.0060(10)
C12 0.0177(10) 0.0316(14) 0.0224(11) 0.0000(10) 0.0005(9) 0.0010(10)
C13 0.0275(12) 0.0275(14) 0.0152(10) -0.0011(9) 0.0013(9) 0.0018(10)
C14 0.0433(15) 0.0256(13) 0.0233(12) 0.0011(10) 0.0078(11) -0.0048(12)
C15 0.069(2) 0.0233(14) 0.0274(13) 0.0008(11) 0.0108(14) 0.0017(14)
C16 0.066(2) 0.0284(15) 0.0296(14) 0.0006(11) 0.0130(14) 0.0204(14)
C17 0.0403(15) 0.0395(17) 0.0203(12) -0.0001(11) 0.0036(11) 0.0221(13)
C18 0.0241(12) 0.0321(14) 0.0161(10) -0.0032(9) 0.0011(9) 0.0088(10)
F3 0.068(4) 0.098(5) 0.202(8) -0.090(5) 0.054(4) -0.038(4)
F4 0.100(6) 0.122(6) 0.207(9) 0.069(6) 0.073(6) 0.062(5)
C19 0.0227(12) 0.0234(14) 0.0430(15) 0.0023(11) 0.0076(11) -0.0047(10)
C20 0.0360(15) 0.0183(13) 0.0473(16) -0.0002(11) 0.0097(12) -0.0019(11)
C21 0.0317(14) 0.0266(14) 0.0331(14) 0.0036(11) 0.0095(11) 0.0091(11)
C22 0.0206(11) 0.0303(14) 0.0237(11) 0.0043(10) 0.0040(9) 0.0022(10)
C23 0.0223(11) 0.0263(13) 0.0182(10) 0.0014(9) 0.0020(9) -0.0032(10)
C24 0.0244(12) 0.0320(15) 0.0219(12) -0.0021(10) 0.0020(9) -0.0093(11)
C25 0.0372(15) 0.0306(15) 0.0220(12) -0.0058(10) -0.0002(10) -0.0083(12)
C26 0.0318(13) 0.0278(13) 0.0206(11) -0.0002(9) 0.0053(10) 0.0063(11)
C27 0.0234(12) 0.0307(15) 0.0248(12) 0.0026(10) 0.0049(10) 0.0020(10)
C28 0.0210(11) 0.0222(13) 0.0240(11) 0.0024(9) 0.0060(9) 0.0003(9)
F5 0.0266(9) 0.0355(10) 0.0796(14) -0.0090(9) 0.0190(9) -0.0086(7)
F6 0.0519(12) 0.0203(9) 0.0909(16) -0.0085(9) 0.0260(11) -0.0060(8)
F7 0.0438(10) 0.0296(9) 0.0525(11) 0.0037(8) 0.0179(8) 0.0124(8)
F8 0.0210(7) 0.0429(10) 0.0421(9) 0.0030(7) 0.0095(6) 0.0011(7)
F9 0.0264(8) 0.0478(11) 0.0480(10) -0.0112(8) 0.0070(7) -0.0152(8)
F10 0.0517(10) 0.0354(10) 0.0497(10) -0.0184(8) 0.0050(8) -0.0158(8)
F11 0.0468(10) 0.0289(9) 0.0382(8) -0.0070(7) 0.0108(7) 0.0059(8)
F12 0.0223(8) 0.0374(10) 0.0573(11) -0.0019(8) 0.0126(7) 0.0016(7)

loop_
_atom_type_symbol
_atom_type_description
_atom_type_scat_dispersion_real
_atom_type_scat_dispersion_imag
_atom_type_scat_source
C C 0.0033 0.0016 'International Tables Vol C Tables 4.2.6.8 and 6.1.1.4'
H H 0.0000 0.0000 'International Tables Vol C Tables 4.2.6.8 and 6.1.1.4'
F F 0.0171 0.0103 'International Tables Vol C Tables 4.2.6.8 and 6.1.1.4'
S S 0.1246 0.1234 'International Tables Vol C Tables 4.2.6.8 and 6.1.1.4'

loop_
_geom_angle_atom_site_label_1
_geom_angle_atom_site_label_2
_geom_angle_atom_site_label_3
_geom_angle
_geom_angle_site_symmetry_1
_geom_angle_site_symmetry_3
C2A C1A C5A 130.8(6) . .
C2A C1A S1A 110.9(4) . .
C5A C1A S1A 118.2(6) . .
C1A C2A C6A 125.0(6) . .
C1A C2A C3A 111.8(5) . .
C6A C2A C3A 123.1(7) . .
C4A C3A C2A 114.5(5) . .
C4A C3A H3A 122.7 . .
C2A C3A H3A 122.7 . .
C3A C4A C9 120.8(5) . .
C3A C4A S1A 109.5(4) . .
C9 C4A S1A 129.7(4) . .
C2A C6A C7A 120.1(5) . .
F2A C7A F1A 103.5(8) . .
F2A C7A C6A 115.4(6) . .
F1A C7A C6A 111.1(6) . .
F2A C7A C8 113.7(8) . .
F1A C7A C8 108.7(8) . .
C6A C7A C8 104.5(6) . .
C1A S1A C4A 93.3(3) . .
C7A F1A F1A 139.1(11) . 2_756
C2B C1B C5B 129.8(7) . .
C2B C1B S1B 111.4(5) . .
C5B C1B S1B 118.8(7) . .
C1B C2B C6B 126.9(5) . .
C1B C2B C3B 112.0(6) . .
C6B C2B C3B 121.1(6) . .
C4B C3B C2B 113.0(6) . .
C4B C3B H3B 123.5 . .
C2B C3B H3B 123.5 . .
C3B C4B C9 132.1(5) . .
C3B C4B S1B 111.3(4) . .
C9 C4B S1B 116.5(4) . .
C1B C5B H5D 109.5 . .
C1B C5B H5E 109.5 . .
H5D C5B H5E 109.5 . .
C1B C5B H5F 109.5 . .
H5D C5B H5F 109.5 . .
H5E C5B H5F 109.5 . .
C2B C6B C7B 120.6(5) . .
C2B C6B C6B 99.5(5) . 2_755
C7B C6B C6B 114.1(4) . 2_755
F1B C7B F2B 98.2(6) . .
F1B C7B C6B 112.6(7) . .
F2B C7B C6B 113.8(6) . .
F1B C7B C8 114.1(7) . 2_755
F2B C7B C8 111.2(8) . 2_755
C6B C7B C8 106.9(6) . 2_755
C1B S1B C4B 92.4(4) . .
F3 C8 F4 102.8(10) . .
F3 C8 C7B 119.1(9) . 2_755
F4 C8 C7B 107.3(9) . 2_755
F3 C8 C7A 115.9(9) . .
F4 C8 C7A 104.2(8) . .
C7B C8 C7A 106.1(8) 2_755 .
F3 C8 F4 101.9(9) . 2_755
C7B C8 F4 75.9(7) 2_755 2_755
C7A C8 F4 132.8(9) . 2_755
C10 C9 C18 119.2(2) . .
C10 C9 C4A 122.1(3) . .
C18 C9 C4A 118.3(3) . .
C10 C9 C4B 112.7(3) . .
C18 C9 C4B 127.4(3) . .
C9 C10 C11 121.4(3) . .
C9 C10 H10 119.3 . .
C11 C10 H10 119.3 . .
C12 C11 C10 121.0(2) . .
C12 C11 H11 119.5 . .
C10 C11 H11 119.5 . .
C11 C12 C13 119.9(2) . .
C11 C12 H12 120.1 . .
C13 C12 H12 120.1 . .
C14 C13 C12 120.3(2) . .
C14 C13 C18 119.9(2) . .
C12 C13 C18 119.7(2) . .
C15 C14 C13 120.5(3) . .
C15 C14 H14 119.8 . .
C13 C14 H14 119.8 . .
C14 C15 C16 120.1(3) . .
C14 C15 H15 120.0 . .
C16 C15 H15 120.0 . .
C17 C16 C15 120.7(3) . .
C17 C16 H16 119.6 . .
C15 C16 H16 119.6 . .
C16 C17 C18 121.4(3) . .
C16 C17 H17 119.3 . .
C18 C17 H17 119.3 . .
C17 C18 C9 123.9(2) . .
C17 C18 C13 117.3(3) . .
C9 C18 C13 118.8(2) . .
F4 F4 C8 82.7(12) 2_755 .
F4 F4 C8 60.2(10) 2_755 2_755
C8 F4 C8 110.7(9) . 2_755
F5 C19 C20 118.4(2) . .
F5 C19 C28 120.6(2) . .
C20 C19 C28 121.0(2) . .
F6 C20 C19 120.6(3) . .
F6 C20 C21 118.8(3) . .
C19 C20 C21 120.6(3) . .
F7 C21 C22 120.9(3) . .
F7 C21 C20 119.0(3) . .
C22 C21 C20 120.1(2) . .
F8 C22 C21 118.1(2) . .
F8 C22 C23 120.0(2) . .
C21 C22 C23 121.9(2) . .
C22 C23 C24 124.1(2) . .
C22 C23 C28 118.3(2) . .
C24 C23 C28 117.5(2) . .
F9 C24 C25 119.0(2) . .
F9 C24 C23 119.6(2) . .
C25 C24 C23 121.4(2) . .
F10 C25 C24 120.6(3) . .
F10 C25 C26 118.8(3) . .
C24 C25 C26 120.7(3) . .
F11 C26 C27 120.6(2) . .
F11 C26 C25 118.9(3) . .
C27 C26 C25 120.5(2) . .
F12 C27 C26 118.7(2) . .
F12 C27 C28 120.5(2) . .
C26 C27 C28 120.8(2) . .
C19 C28 C27 122.8(2) . .
C19 C28 C23 118.1(2) . .
C27 C28 C23 119.1(2) . .

loop_
_geom_bond_atom_site_label_1
_geom_bond_atom_site_label_2
_geom_bond_distance
_geom_bond_site_symmetry_2
C1A C2A 1.361(9) .
C1A C5A 1.506(7) .
C1A S1A 1.721(6) .
C2A C6A 1.445(9) .
C2A C3A 1.450(8) .
C3A C4A 1.345(8) .
C3A H3A 0.9500 .
C4A C9 1.446(5) .
C4A S1A 1.737(6) .
C5A H5A 0.9800 .
C5A H5B 0.9800 .
C5A H5C 0.9800 .
C6A C7A 1.519(8) .
C7A F2A 1.230(8) .
C7A F1A 1.357(11) .
C7A C8 1.522(13) .
F1A F1A 1.715(19) 2_756
C1B C2B 1.355(11) .
C1B C5B 1.503(9) .
C1B S1B 1.716(7) .
C2B C6B 1.454(9) .
C2B C3B 1.458(7) .
C3B C4B 1.334(9) .
C3B H3B 0.9500 .
C4B C9 1.570(6) .
C4B S1B 1.731(6) .
C5B H5D 0.9800 .
C5B H5E 0.9800 .
C5B H5F 0.9800 .
C6B C7B 1.490(8) .
C6B C6B 1.595(12) 2_755
C7B F1B 1.313(11) .
C7B F2B 1.320(9) .
C7B C8 1.503(13) 2_755
C8 F3 1.282(12) .
C8 F4 1.404(14) .
C8 C7B 1.503(13) 2_755
C8 F4 1.605(15) 2_755
C9 C10 1.384(4) .
C9 C18 1.428(4) .
C10 C11 1.397(4) .
C10 H10 0.9500 .
C11 C12 1.365(4) .
C11 H11 0.9500 .
C12 C13 1.419(4) .
C12 H12 0.9500 .
C13 C14 1.414(4) .
C13 C18 1.428(4) .
C14 C15 1.369(4) .
C14 H14 0.9500 .
C15 C16 1.406(5) .
C15 H15 0.9500 .
C16 C17 1.361(5) .
C16 H16 0.9500 .
C17 C18 1.424(4) .
C17 H17 0.9500 .
F4 F4 0.977(13) 2_755
F4 C8 1.605(15) 2_755
C19 F5 1.337(3) .
C19 C20 1.364(4) .
C19 C28 1.410(4) .
C20 F6 1.338(3) .
C20 C21 1.393(4) .
C21 F7 1.336(3) .
C21 C22 1.349(4) .
C22 F8 1.347(3) .
C22 C23 1.405(4) .
C23 C24 1.416(4) .
C23 C28 1.432(3) .
C24 F9 1.338(3) .
C24 C25 1.353(4) .
C25 F10 1.339(3) .
C25 C26 1.400(4) .
C26 F11 1.341(3) .
C26 C27 1.352(4) .
C27 F12 1.335(3) .
C27 C28 1.413(3) .

loop_
_geom_torsion_atom_site_label_1
_geom_torsion_atom_site_label_2
_geom_torsion_atom_site_label_3
_geom_torsion_atom_site_label_4
_geom_torsion
_geom_torsion_site_symmetry_1
_geom_torsion_site_symmetry_4
C5A C1A C2A C6A -0.6(11) . .
S1A C1A C2A C6A 175.9(5) . .
C5A C1A C2A C3A -177.0(5) . .
S1A C1A C2A C3A -0.5(7) . .
C1A C2A C3A C4A -0.2(8) . .
C6A C2A C3A C4A -176.7(6) . .
C2A C3A C4A C9 178.5(5) . .
C2A C3A C4A S1A 0.8(6) . .
C1A C2A C6A C7A -129.3(7) . .
C3A C2A C6A C7A 46.7(10) . .
C2A C6A C7A F2A -53.3(12) . .
C2A C6A C7A F1A 64.0(9) . .
C2A C6A C7A C8 -178.9(7) . .
C2A C1A S1A C4A 0.8(5) . .
C5A C1A S1A C4A 177.8(4) . .
C3A C4A S1A C1A -0.9(4) . .
C9 C4A S1A C1A -178.3(5) . .
F2A C7A F1A F1A -157.1(4) . 2_756
C6A C7A F1A F1A 78.6(7) . 2_756
C8 C7A F1A F1A -35.9(9) . 2_756
C5B C1B C2B C6B 3.8(12) . .
S1B C1B C2B C6B -178.1(5) . .
C5B C1B C2B C3B -176.1(6) . .
S1B C1B C2B C3B 2.1(7) . .
C1B C2B C3B C4B -2.5(8) . .
C6B C2B C3B C4B 177.6(5) . .
C2B C3B C4B C9 177.2(5) . .
C2B C3B C4B S1B 1.8(6) . .
C1B C2B C6B C7B -139.2(7) . .
C3B C2B C6B C7B 40.6(9) . .
C1B C2B C6B C6B -13.8(8) . 2_755
C3B C2B C6B C6B 166.1(5) . 2_755
C2B C6B C7B F1B 42.0(9) . .
C6B C6B C7B F1B -76.4(9) 2_755 .
C2B C6B C7B F2B -68.7(10) . .
C6B C6B C7B F2B 172.9(7) 2_755 .
C2B C6B C7B C8 168.1(7) . 2_755
C6B C6B C7B C8 49.7(11) 2_755 2_755
C2B C1B S1B C4B -0.9(6) . .
C5B C1B S1B C4B 177.4(5) . .
C3B C4B S1B C1B -0.5(5) . .
C9 C4B S1B C1B -176.7(4) . .
F2A C7A C8 F3 84.8(12) . .
F1A C7A C8 F3 -29.9(11) . .
C6A C7A C8 F3 -148.6(9) . .
F2A C7A C8 F4 -27.4(11) . .
F1A C7A C8 F4 -142.1(8) . .
C6A C7A C8 F4 99.3(9) . .
F2A C7A C8 C7B -140.5(8) . 2_755
F1A C7A C8 C7B 104.8(8) . 2_755
C6A C7A C8 C7B -13.9(9) . 2_755
F2A C7A C8 F4 -55.0(14) . 2_755
F1A C7A C8 F4 -169.7(10) . 2_755
C6A C7A C8 F4 71.6(12) . 2_755
C3A C4A C9 C10 -35.9(7) . .
S1A C4A C9 C10 141.2(4) . .
C3A C4A C9 C18 151.3(4) . .
S1A C4A C9 C18 -31.6(6) . .
C3A C4A C9 C4B 25.3(9) . .
S1A C4A C9 C4B -157.6(14) . .
C3B C4B C9 C10 -53.9(6) . .
S1B C4B C9 C10 121.3(3) . .
C3B C4B C9 C18 115.8(6) . .
S1B C4B C9 C18 -69.0(4) . .
C3B C4B C9 C4A 179.7(15) . .
S1B C4B C9 C4A -5.2(8) . .
C18 C9 C10 C11 0.9(4) . .
C4A C9 C10 C11 -171.9(4) . .
C4B C9 C10 C11 171.5(3) . .
C9 C10 C11 C12 0.7(4) . .
C10 C11 C12 C13 -0.7(4) . .
C11 C12 C13 C14 -179.6(2) . .
C11 C12 C13 C18 -0.9(4) . .
C12 C13 C14 C15 178.6(2) . .
C18 C13 C14 C15 -0.2(4) . .
C13 C14 C15 C16 -1.0(4) . .
C14 C15 C16 C17 1.0(4) . .
C15 C16 C17 C18 0.2(4) . .
C16 C17 C18 C9 178.9(3) . .
C16 C17 C18 C13 -1.3(4) . .
C10 C9 C18 C17 177.5(2) . .
C4A C9 C18 C17 -9.5(5) . .
C4B C9 C18 C17 8.4(5) . .
C10 C9 C18 C13 -2.4(4) . .
C4A C9 C18 C13 170.7(3) . .
C4B C9 C18 C13 -171.5(4) . .
C14 C13 C18 C17 1.3(3) . .
C12 C13 C18 C17 -177.5(2) . .
C14 C13 C18 C9 -178.9(2) . .
C12 C13 C18 C9 2.4(3) . .
F3 C8 F4 F4 93.0(10) . 2_755
C7B C8 F4 F4 -33.4(9) 2_755 2_755
C7A C8 F4 F4 -145.6(9) . 2_755
F3 C8 F4 C8 147.2(10) . 2_755
C7B C8 F4 C8 20.8(10) 2_755 2_755
C7A C8 F4 C8 -91.4(6) . 2_755
F4 C8 F4 C8 54.2(7) 2_755 2_755
F5 C19 C20 F6 -0.9(5) . .
C28 C19 C20 F6 179.4(3) . .
F5 C19 C20 C21 179.2(3) . .
C28 C19 C20 C21 -0.5(5) . .
F6 C20 C21 F7 0.0(4) . .
C19 C20 C21 F7 179.9(3) . .
F6 C20 C21 C22 -179.1(3) . .
C19 C20 C21 C22 0.8(5) . .
F7 C21 C22 F8 -1.2(4) . .
C20 C21 C22 F8 177.9(2) . .
F7 C21 C22 C23 179.4(2) . .
C20 C21 C22 C23 -1.5(4) . .
F8 C22 C23 C24 2.3(4) . .
C21 C22 C23 C24 -178.2(2) . .
F8 C22 C23 C28 -177.5(2) . .
C21 C22 C23 C28 1.9(4) . .
C22 C23 C24 F9 1.4(4) . .
C28 C23 C24 F9 -178.8(2) . .
C22 C23 C24 C25 -179.6(2) . .
C28 C23 C24 C25 0.3(4) . .
F9 C24 C25 F10 -0.5(4) . .
C23 C24 C25 F10 -179.6(2) . .
F9 C24 C25 C26 179.9(2) . .
C23 C24 C25 C26 0.8(4) . .
F10 C25 C26 F11 -1.0(4) . .
C24 C25 C26 F11 178.6(2) . .
F10 C25 C26 C27 179.9(2) . .
C24 C25 C26 C27 -0.6(4) . .
F11 C26 C27 F12 -0.4(4) . .
C25 C26 C27 F12 178.7(2) . .
F11 C26 C27 C28 -180.0(2) . .
C25 C26 C27 C28 -0.8(4) . .
F5 C19 C28 C27 1.4(4) . .
C20 C19 C28 C27 -178.9(3) . .
F5 C19 C28 C23 -178.8(2) . .
C20 C19 C28 C23 0.9(4) . .
F12 C27 C28 C19 2.2(4) . .
C26 C27 C28 C19 -178.3(2) . .
F12 C27 C28 C23 -177.7(2) . .
C26 C27 C28 C23 1.9(4) . .
C22 C23 C28 C19 -1.6(3) . .
C24 C23 C28 C19 178.6(2) . .
C22 C23 C28 C27 178.3(2) . .
C24 C23 C28 C27 -1.6(3) . .
